data_2206959
loop_
_publ_author_name
'Pu-Zhou Hu'
'Jian-Ge Wang'
'Lu-Fang Ma'
'Li-Ya Wang'
'Seik Weng Ng'

_publ_section_title
;Bis[hexaaquacadmium(II)]
 25,26,27,28-tetrahydroxy-2,8,14,19-tetrathiacalix[4]arene-5,11,17,23-tetrasulfonate
 monohydrate clathrate
;
_journal_coeditor_code HB6262
_journal_issue 10
_journal_name_full 'Acta Crystallographica Section E'
_journal_page_first m1957
_journal_page_last m1959
_journal_paper_doi 10.1107/S1600536805028151
_journal_volume 61
_journal_year 2005
_chemical_formula_iupac '[Cd (H2 O)6]2 (C24 H2 O16 S8), H2 O'
_chemical_formula_moiety '2Cd H12 O6 2+, C24 H12 O16 S8 4-, H2 O'
_chemical_formula_sum 'C24 H38 Cd2 O29 S8'
_chemical_formula_weight 1271.82
_chemical_name_systematic
;
Bis[hexaaquacadmium(II)]
25,26,27,28-tetrahydroxy-2,8,14,19-tetrathiacalix[4]arene-5,11,17,23-
tetrasulfonate monohydrate clathrate
;
_space_group_IT_number 11
_symmetry_cell_setting monoclinic
_symmetry_space_group_name_Hall '-P 2yb'
_symmetry_space_group_name_H-M 'P 1 21/m 1'
_atom_sites_solution_hydrogens geom
_atom_sites_solution_primary direct
_atom_sites_solution_secondary difmap
_audit_creation_method SHELXL-97
_cell_angle_alpha 90.00
_cell_angle_beta 113.5630(10)
_cell_angle_gamma 90.00
_cell_formula_units_Z 2
_cell_length_a 13.1183(5)
_cell_length_b 14.2581(6)
_cell_length_c 13.1854(5)
_cell_measurement_reflns_used 8025
_cell_measurement_temperature 295(2)
_cell_measurement_theta_max 28.4
_cell_measurement_theta_min 2.8
_cell_volume 2260.59(16)
_computing_cell_refinement 'SAINT (Bruker, 2003)'
_computing_data_collection 'SMART (Bruker, 2003)'
_computing_data_reduction SAINT
_computing_molecular_graphics 'ORTEPII (Johnson, 1976)'
_computing_publication_material SHELXL97
_computing_structure_refinement 'SHELXL97 (Sheldrick, 1997)'
_computing_structure_solution 'SHELXS97 (Sheldrick, 1997)'
_diffrn_ambient_temperature 295(2)
_diffrn_measured_fraction_theta_full 1.00
_diffrn_measured_fraction_theta_max 1.00
_diffrn_measurement_device_type 'Bruker APEX2 area-detector'
_diffrn_measurement_method '\f and \w'
_diffrn_radiation_monochromator graphite
_diffrn_radiation_source 'fine-focus sealed tube'
_diffrn_radiation_type MoK\a
_diffrn_radiation_wavelength 0.71073
_diffrn_reflns_av_R_equivalents 0.019
_diffrn_reflns_av_sigmaI/netI 0.016
_diffrn_reflns_limit_h_max 17
_diffrn_reflns_limit_h_min -17
_diffrn_reflns_limit_k_max 18
_diffrn_reflns_limit_k_min -18
_diffrn_reflns_limit_l_max 17
_diffrn_reflns_limit_l_min -17
_diffrn_reflns_number 19302
_diffrn_reflns_theta_full 27.5
_diffrn_reflns_theta_max 27.5
_diffrn_reflns_theta_min 2.3
_diffrn_standards_decay_% 0
_diffrn_standards_interval_count 0
_diffrn_standards_interval_time 0
_diffrn_standards_number 0
_exptl_absorpt_coefficient_mu 1.403
_exptl_absorpt_correction_T_max 0.703
_exptl_absorpt_correction_T_min 0.556
_exptl_absorpt_correction_type multi-scan
_exptl_absorpt_process_details '(SADABS; Sheldrick, 1996)'
_exptl_crystal_colour Colorless
_exptl_crystal_density_diffrn 1.868
_exptl_crystal_density_method 'not measured'
_exptl_crystal_description Block
_exptl_crystal_F_000 1276
_exptl_crystal_size_max 0.35
_exptl_crystal_size_mid 0.33
_exptl_crystal_size_min 0.27
_refine_diff_density_max 1.76
_refine_diff_density_min -1.74
_refine_ls_extinction_method none
_refine_ls_goodness_of_fit_ref 1.11
_refine_ls_hydrogen_treatment mixed
_refine_ls_matrix_type full
_refine_ls_number_parameters 337
_refine_ls_number_reflns 5380
_refine_ls_number_restraints 22
_refine_ls_restrained_S_all 1.11
_refine_ls_R_factor_all 0.042
_refine_ls_R_factor_gt 0.041
_refine_ls_shift/su_max 0.001
_refine_ls_shift/su_mean 0.000
_refine_ls_structure_factor_coef Fsqd
_refine_ls_weighting_details 'calc w = 1/[\s^2^(Fo^2^)+(0.0599P)^2^+6.3407P] where P = (Fo^2^+2Fc^2^)/3'
_refine_ls_weighting_scheme calc
_refine_ls_wR_factor_gt 0.129
_refine_ls_wR_factor_ref 0.130
_reflns_number_gt 5106
_reflns_number_total 5380
_reflns_threshold_expression I>2\s(I)
_cod_data_source_file hb6262.cif
_cod_data_source_block I
_cod_depositor_comments
;
The following automatic conversions were performed:
'_symmetry_cell_setting' value 'Monoclinic' changed to 'monoclinic'
according to '/home/saulius/struct/CIF-dictionaries/cif_core.dic'
dictionary named 'cif_core.dic' version 2.4.1 from 2010-06-29.

Automatic conversion script
Id: cif_fix_enum 1527 2010-12-29 10:47:43Z saulius 

The following automatic conversions were performed:

'_symmetry_cell_setting' value 'Monoclinic' changed to 'monoclinic'
according to /home/saulius/struct/CIF-dictionaries/cif_core.dic
dictionary named 'cif_core.dic' version 2.4.1 from 2010-06-29.

Automatic conversion script
Id: cif_fix_values 1715 2011-07-08 13:25:40Z adriana 
;
_cod_original_cell_volume 2260.6(2)
_cod_original_sg_symbol_H-M 'P 21/m'
_cod_database_code 2206959
_cod_database_fobs_code 2206959

loop_
_symmetry_equiv_pos_as_xyz
'x, y, z'
'x, -y+1/2, z'
'-x, -y, -z'
'-x, y-1/2, -z'

loop_
_atom_site_label
_atom_site_fract_x
_atom_site_fract_y
_atom_site_fract_z
_atom_site_U_iso_or_equiv
_atom_site_adp_type
_atom_site_calc_flag
_atom_site_refinement_flags
_atom_site_occupancy
_atom_site_type_symbol
Cd1 0.47481(3) 0.7500 0.44903(4) 0.03710(10) Uani d S 1 Cd
Cd2 0.99024(3) 0.7500 0.48290(4) 0.04020(10) Uani d S 1 Cd
S1 1.12673(7) 0.49239(6) 0.33671(7) 0.0298(2) Uani d . 1 S
S2 1.04713(12) 0.2500 -0.01020(10) 0.0386(3) Uani d S 1 S
S3 0.73831(7) 0.52185(8) -0.03325(8) 0.0408(2) Uani d . 1 S
S4 0.43955(10) 0.2500 -0.02730(10) 0.0363(3) Uani d S 1 S
S5 0.62754(7) 0.48790(6) 0.32418(7) 0.03002(19) Uani d . 1 S
O1 0.8270(2) 0.3504(3) -0.1018(2) 0.0509(8) Uani d . 1 O
O2 0.5892(3) 0.3531(2) -0.1125(2) 0.0461(7) Uani d . 1 O
O3 1.1734(2) 0.5838(2) 0.3294(3) 0.0422(6) Uani d . 1 O
O4 1.2104(2) 0.4194(2) 0.3828(2) 0.0399(6) Uani d . 1 O
O5 1.0520(2) 0.4983(2) 0.3944(2) 0.0410(6) Uani d . 1 O
O6 0.7017(2) 0.4178(2) 0.3976(2) 0.0397(6) Uani d . 1 O
O7 0.6779(2) 0.5810(2) 0.3416(3) 0.0421(6) Uani d . 1 O
O8 0.5180(2) 0.4868(2) 0.3282(3) 0.0414(6) Uani d . 1 O
O1w 0.3633(5) 0.7500 0.5411(7) 0.075(2) Uani d SD 1 O
O2w 0.5880(6) 0.7500 0.3588(7) 0.082(2) Uani d SD 1 O
O3w 0.3760(3) 0.6346(2) 0.3296(3) 0.0499(8) Uani d D 1 O
O4w 0.5741(3) 0.6351(3) 0.5675(4) 0.0780(10) Uani d D 1 O
O5w 0.8631(5) 0.7500 0.5598(7) 0.077(2) Uani d SD 1 O
O6w 1.1035(6) 0.7500 0.3926(7) 0.079(2) Uani d SD 1 O
O7w 0.8917(3) 0.6326(2) 0.3690(3) 0.0556(8) Uani d D 1 O
O8w 1.0974(3) 0.6417(2) 0.6080(3) 0.0504(8) Uani d D 1 O
O9w 1.1889(18) 0.7500 0.8388(10) 0.184(5) Uani d SD 1 O
C1 1.0427(3) 0.4555(3) 0.2005(3) 0.0311(7) Uani d . 1 C
C2 1.0746(3) 0.3801(3) 0.1536(3) 0.0314(7) Uani d . 1 C
C3 1.0040(3) 0.3460(3) 0.0501(3) 0.0323(7) Uani d . 1 C
C4 0.8993(3) 0.3876(3) -0.0058(3) 0.0347(8) Uani d . 1 C
C5 0.8698(3) 0.4668(3) 0.0398(3) 0.0342(8) Uani d . 1 C
C6 0.9418(3) 0.5007(3) 0.1423(3) 0.0345(8) Uani d . 1 C
C7 0.6085(3) 0.4536(2) 0.1891(3) 0.0292(7) Uani d . 1 C
C8 0.5393(3) 0.3784(2) 0.1392(3) 0.0296(7) Uani d . 1 C
C9 0.5307(3) 0.3452(3) 0.0371(3) 0.0309(7) Uani d . 1 C
C10 0.5935(3) 0.3876(3) -0.0159(3) 0.0331(7) Uani d . 1 C
C11 0.6604(3) 0.4651(3) 0.0336(3) 0.0321(7) Uani d . 1 C
C12 0.6670(3) 0.4979(2) 0.1354(3) 0.0319(7) Uani d . 1 C
H1w1 0.339(5) 0.7013(4) 0.561(5) 0.090 Uiso d D 1 H
H2w1 0.624(3) 0.7012(4) 0.358(6) 0.099 Uiso d D 1 H
H3w1 0.416(3) 0.589(2) 0.327(5) 0.060 Uiso d D 1 H
H3w2 0.317(3) 0.615(3) 0.335(5) 0.060 Uiso d D 1 H
H4w1 0.638(3) 0.617(4) 0.573(6) 0.093 Uiso d D 1 H
H4w2 0.547(5) 0.594(3) 0.597(6) 0.093 Uiso d D 1 H
H5w1 0.834(4) 0.7012(4) 0.574(6) 0.093 Uiso d D 1 H
H6w1 1.124(5) 0.7012(4) 0.369(5) 0.094 Uiso d D 1 H
H7w1 0.833(3) 0.614(3) 0.376(5) 0.067 Uiso d D 1 H
H7w2 0.934(3) 0.586(2) 0.375(5) 0.067 Uiso d D 1 H
H8w1 1.052(3) 0.598(2) 0.605(5) 0.060 Uiso d D 1 H
H8w2 1.154(3) 0.618(3) 0.601(5) 0.060 Uiso d D 1 H
H9w1 1.176(12) 0.7013(4) 0.798(2) 0.221 Uiso d D 1 H
H2 1.1435 0.3521 0.1913 0.038 Uiso calc R 1 H
H6 0.9227 0.5536 0.1720 0.041 Uiso calc R 1 H
H8 0.4985 0.3502 0.1745 0.036 Uiso calc R 1 H
H121 0.7109 0.5498 0.1677 0.038 Uiso calc R 1 H
H11 0.8449 0.3019 -0.1284 0.061 Uiso calc PR 0.50 H
H12 0.7636 0.3756 -0.1356 0.061 Uiso calc PR 0.50 H
H21 0.6273 0.3785 -0.1442 0.055 Uiso calc PR 0.50 H
H22 0.5484 0.3060 -0.1419 0.055 Uiso calc PR 0.50 H

loop_
_atom_site_aniso_label
_atom_site_aniso_U_11
_atom_site_aniso_U_22
_atom_site_aniso_U_33
_atom_site_aniso_U_12
_atom_site_aniso_U_13
_atom_site_aniso_U_23
Cd1 0.0303(2) 0.0309(2) 0.0554(3) 0.000 0.02266(18) 0.000
Cd2 0.0288(2) 0.0337(2) 0.0603(3) 0.000 0.02012(18) 0.000
S1 0.0252(4) 0.0308(4) 0.0354(4) 0.0003(3) 0.0143(3) 0.0017(3)
S2 0.0415(7) 0.0496(8) 0.0348(6) 0.000 0.0260(6) 0.000
S3 0.0312(4) 0.0483(6) 0.0437(5) 0.0083(4) 0.0160(4) 0.0262(4)
S4 0.0241(6) 0.0410(7) 0.0364(6) 0.000 0.0045(5) 0.000
S5 0.0285(4) 0.0265(4) 0.0371(4) 0.0023(3) 0.0153(3) 0.0005(3)
O1 0.042(2) 0.071(2) 0.0310(10) 0.001(2) 0.0060(10) 0.0040(10)
O2 0.051(2) 0.055(2) 0.0350(10) -0.0060(10) 0.0210(10) -0.0010(10)
O3 0.043(2) 0.0350(10) 0.053(2) -0.0080(10) 0.0240(10) -0.0010(10)
O4 0.0320(10) 0.041(2) 0.0420(10) 0.0080(10) 0.0100(10) 0.0010(10)
O5 0.0360(10) 0.050(2) 0.044(2) 0.0000(10) 0.0240(10) 0.0010(10)
O6 0.0400(10) 0.0380(10) 0.0390(10) 0.0070(10) 0.0140(10) 0.0060(10)
O7 0.043(2) 0.0290(10) 0.056(2) -0.0030(10) 0.0230(10) -0.0060(10)
O8 0.0370(10) 0.045(2) 0.051(2) 0.0040(10) 0.0260(10) 0.0000(10)
O1w 0.090(4) 0.036(2) 0.15(6) 0.000 0.095(4) 0.000
O2w 0.100(5) 0.029(2) 0.172(7) 0.000 0.112(5) 0.000
O3w 0.038(2) 0.038(2) 0.078(2) -0.0050(10) 0.029(2) -0.009(2)
O4w 0.049(2) 0.083(3) 0.116(3) 0.030(2) 0.048(2) 0.057(3)
O5w 0.088(4) 0.037(2) 0.150(6) 0.000 0.093(4) 0.000
O6w 0.097(4) 0.039(3) 0.144(6) 0.000 0.095(5) 0.000
O7w 0.036(2) 0.047(2) 0.082(2) -0.0030(10) 0.021(2) -0.011(2)
O8w 0.040(2) 0.039(2) 0.076(2) 0.0040(10) 0.027(2) 0.009(2)
O9w 0.27(2) 0.150(10) 0.150(10) 0.000 0.100(10) 0.000
C1 0.026(2) 0.033(2) 0.035(2) 0.0000(10) 0.0140(10) 0.0070(10)
C2 0.026(2) 0.035(2) 0.035(2) 0.0020(10) 0.0130(10) 0.0070(10)
C3 0.034(2) 0.038(2) 0.032(2) 0.0010(10) 0.0200(10) 0.0070(10)
C4 0.033(2) 0.045(2) 0.028(2) -0.002(2) 0.0140(10) 0.012(2)
C5 0.027(2) 0.040(2) 0.039(2) 0.0040(10) 0.0160(10) 0.018(2)
C6 0.030(2) 0.034(2) 0.043(2) 0.0030(10) 0.018(2) 0.008(2)
C7 0.025(2) 0.028(2) 0.034(2) 0.0050(10) 0.0120(10) 0.0060(10)
C8 0.027(2) 0.030(2) 0.034(2) 0.0030(10) 0.0140(10) 0.0060(10)
C9 0.024(2) 0.033(2) 0.033(2) 0.0040(10) 0.0080(10) 0.0050(10)
C10 0.028(2) 0.040(2) 0.029(2) 0.0090(10) 0.0090(10) 0.0090(10)
C11 0.025(2) 0.036(2) 0.038(2) 0.0070(10) 0.0140(10) 0.017(2)
C12 0.025(2) 0.030(2) 0.040(2) 0.0030(10) 0.0120(10) 0.0080(10)

loop_
_atom_type_symbol
_atom_type_description
_atom_type_scat_dispersion_real
_atom_type_scat_dispersion_imag
_atom_type_scat_source
C C 0.0033 0.0016 'International Tables Vol C Tables 4.2.6.8 and 6.1.1.4'
H H 0.0000 0.0000 'International Tables Vol C Tables 4.2.6.8 and 6.1.1.4'
O O 0.0106 0.0060 'International Tables Vol C Tables 4.2.6.8 and 6.1.1.4'
S S 0.1246 0.1234 'International Tables Vol C Tables 4.2.6.8 and 6.1.1.4'
Cd Cd -0.8075 1.2024 'International Tables Vol C Tables 4.2.6.8 and 6.1.1.4'

loop_
_geom_angle_atom_site_label_1
_geom_angle_atom_site_label_2
_geom_angle_atom_site_label_3
_geom_angle_site_symmetry_1
_geom_angle_site_symmetry_3
_geom_angle
_geom_angle_publ_flag
O1w Cd1 O2w . . 179.3(3) n
O1w Cd1 O3w . . 93.4(2) n
O1w Cd1 O3w . 2_565 93.4(2) no
O1w Cd1 O4w . . 87.0(2) n
O1w Cd1 O4w . 2_565 87.0(2) no
O2w Cd1 O3w . . 87.0(2) n
O2w Cd1 O3w . 2_565 87.0(2) no
O2w Cd1 O4w . . 92.6(2) n
O2w Cd1 O4w . 2_565 92.6(2) no
O3w Cd1 O3w . 2_565 92.0(2) n
O3w Cd1 O4w . . 88.1(2) n
O3w Cd1 O4w . 2_565 179.60(10) n
O3w Cd1 O4w 2_565 . 179.60(10) no
O3w Cd1 O4w 2_565 2_565 88.1(2) no
O4w Cd1 O4w . 2_565 91.9(3) n
O5w Cd2 O6w . . 175.1(3) n
O5w Cd2 O7w . . 88.3(2) n
O5w Cd2 O7w . 2_565 88.3(2) no
O5w Cd2 O8w . . 91.5(2) n
O5w Cd2 O8w . 2_565 91.5(2) no
O6w Cd2 O7w . . 88.4(2) n
O6w Cd2 O7w . 2_565 88.4(2) no
O6w Cd2 O8w . . 92.1(2) n
O6w Cd2 O8w . 2_565 92.1(2) no
O7w Cd2 O7w . 2_565 94.7(2) n
O7w Cd2 O8w . . 90.20(10) n
O7w Cd2 O8w . 2_565 175.10(10) n
O7w Cd2 O8w 2_565 . 175.10(10) no
O7w Cd2 O8w 2_565 2_565 90.20(10) no
O8w Cd2 O8w . 2_565 85.0(2) n
O4 S1 O3 . . 113.5(2) no
O4 S1 O5 . . 111.9(2) no
O3 S1 O5 . . 111.6(2) no
O4 S1 C1 . . 105.7(2) no
O3 S1 C1 . . 107.8(2) no
O5 S1 C1 . . 105.6(2) no
C3 S2 C3 . 2 100.2(2) no
C5 S3 C11 . . 98.9(2) no
C9 S4 C9 . 2 99.1(2) no
O6 S5 O7 . . 112.3(2) no
O6 S5 O8 . . 111.9(2) no
O7 S5 O8 . . 113.2(2) no
O6 S5 C7 . . 105.5(2) no
O7 S5 C7 . . 106.4(2) no
O8 S5 C7 . . 106.8(2) no
C6 C1 C2 . . 120.1(3) no
C6 C1 S1 . . 119.4(3) no
C2 C1 S1 . . 120.4(3) no
C1 C2 C3 . . 120.5(3) no
C2 C3 C4 . . 119.6(3) no
C2 C3 S2 . . 119.9(3) no
C4 C3 S2 . . 120.5(3) no
O1 C4 C3 . . 120.0(4) no
O1 C4 C5 . . 120.4(3) no
C3 C4 C5 . . 119.6(3) no
C6 C5 C4 . . 119.9(3) no
C6 C5 S3 . . 120.4(3) no
C4 C5 S3 . . 119.6(3) no
C5 C6 C1 . . 120.1(4) no
C12 C7 C8 . . 120.1(3) no
C12 C7 S5 . . 120.3(3) no
C8 C7 S5 . . 119.6(3) no
C9 C8 C7 . . 120.4(3) no
C8 C9 C10 . . 119.8(3) no
C8 C9 S4 . . 120.0(3) no
C10 C9 S4 . . 120.2(3) no
O2 C10 C11 . . 120.7(3) no
O2 C10 C9 . . 120.1(3) no
C11 C10 C9 . . 119.2(3) no
C12 C11 C10 . . 120.0(3) no
C12 C11 S3 . . 119.8(3) no
C10 C11 S3 . . 120.2(3) no
C11 C12 C7 . . 120.4(3) no
C4 O1 H11 . . 120.0 no
C4 O1 H12 . . 120.0 no
H11 O1 H12 . . 120.0 no
C10 O2 H21 . . 120.0 no
C10 O2 H22 . . 120.0 no
H21 O2 H22 . . 120.0 no
Cd1 O1w H1w1 . . 125.0(10) no
Cd1 O2w H2w1 . . 120(3) no
Cd1 O3w H3w1 . . 113(3) no
Cd1 O3w H3w2 . . 117(4) no
H3w1 O3w H3w2 . . 110(2) no
Cd1 O4w H4w1 . . 123(4) no
Cd1 O4w H4w2 . . 125(4) no
H4w1 O4w H4w2 . . 109(2) no
Cd2 O5w H5w1 . . 125.0(10) no
Cd2 O6w H6w1 . . 125.0(10) no
Cd2 O7w H7w1 . . 117(4) no
Cd2 O7w H7w2 . . 110(4) no
H7w1 O7w H7w2 . . 109(2) no
Cd2 O8w H8w1 . . 104(4) no
Cd2 O8w H8w2 . . 120(4) no
H8w1 O8w H8w2 . . 110(2) no
C1 C2 H2 . . 119.8 no
C3 C2 H2 . . 119.8 no
C5 C6 H6 . . 119.9 no
C1 C6 H6 . . 119.9 no
C9 C8 H8 . . 119.8 no
C7 C8 H8 . . 119.8 no
C11 C12 H121 . . 119.8 no
C7 C12 H121 . . 119.8 no

loop_
_geom_bond_atom_site_label_1
_geom_bond_atom_site_label_2
_geom_bond_site_symmetry_2
_geom_bond_distance
_geom_bond_publ_flag
Cd1 O1w . 2.243(5) yes
Cd1 O2w . 2.243(5) yes
Cd1 O3w . 2.288(3) yes
Cd1 O3w 2_565 2.288(3) n
Cd1 O4w . 2.279(4) yes
Cd1 O4w 2_565 2.279(4) n
Cd2 O5w . 2.272(5) yes
Cd2 O6w . 2.245(5) yes
Cd2 O7w . 2.275(3) yes
Cd2 O7w 2_565 2.275(3) n
Cd2 O8w . 2.287(3) yes
Cd2 O8w 2_565 2.287(3) n
S1 O4 . 1.458(3) no
S1 O3 . 1.459(3) no
S1 O5 . 1.464(3) no
S1 C1 . 1.770(4) no
S2 C3 . 1.785(4) no
S2 C3 2 1.785(4) no
S3 C5 . 1.786(4) no
S3 C11 . 1.788(3) no
S4 C9 . 1.784(4) no
S4 C9 2 1.784(4) no
S5 O6 . 1.459(3) no
S5 O7 . 1.459(3) no
S5 O8 . 1.459(3) no
S5 C7 . 1.767(4) no
O1 C4 . 1.349(5) no
O2 C10 . 1.346(5) no
C1 C6 . 1.394(5) no
C1 C2 . 1.386(5) no
C2 C3 . 1.394(5) no
C3 C4 . 1.405(5) no
C4 C5 . 1.404(6) no
C5 C6 . 1.390(6) no
C7 C12 . 1.386(5) no
C7 C8 . 1.388(5) no
C8 C9 . 1.388(5) no
C9 C10 . 1.411(5) no
C10 C11 . 1.401(5) no
C11 C12 . 1.391(5) no
O1 H11 . 0.85 no
O1 H12 . 0.85 no
O2 H21 . 0.85 no
O2 H22 . 0.85 no
O1w H1w1 . 0.850(10) no
O2w H2w1 . 0.840(10) no
O3w H3w1 . 0.850(10) no
O3w H3w2 . 0.850(10) no
O4w H4w1 . 0.850(10) no
O4w H4w2 . 0.850(10) no
O5w H5w1 . 0.850(10) no
O6w H6w1 . 0.850(10) no
O7w H7w1 . 0.850(10) no
O7w H7w2 . 0.850(10) no
O8w H8w1 . 0.850(10) no
O8w H8w2 . 0.850(10) no
O9w H9w1 . 0.860(10) no
C2 H2 . 0.93 no
C6 H6 . 0.93 no
C8 H8 . 0.93 no
C12 H121 . 0.93 no

loop_
_geom_hbond_atom_site_label_D
_geom_hbond_atom_site_label_H
_geom_hbond_atom_site_label_A
_geom_hbond_site_symmetry_A
_geom_hbond_distance_DH
_geom_hbond_distance_HA
_geom_hbond_distance_DA
_geom_hbond_angle_DHA
_geom_hbond_publ_flag
O1w H1w1 O6 3_666 0.850(10) 1.920(10) 2.767(4) 172(3) yes
O2w H2w1 O7 . 0.840(10) 1.900(10) 2.732(4) 169(4) yes
O3w H3w1 O8 . 0.850(10) 1.970(10) 2.817(4) 176(5) yes
O3w H3w2 O3 1_455 0.850(10) 1.910(10) 2.754(4) 171(5) yes
O4w H4w1 O4 3_766 0.850(10) 1.91(2) 2.746(4) 168(7) yes
O4w H4w2 O8 3_666 0.850(10) 1.930(10) 2.775(5) 174(7) yes
O5w H5w1 O4 3_766 0.850(10) 1.980(10) 2.814(4) 172(6) yes
O6w H6w1 O3 . 0.850(10) 1.940(10) 2.786(4) 175(4) yes
O7w H7w2 O5 . 0.850(10) 1.930(10) 2.764(4) 169(5) yes
O7w H7w1 O7 . 0.850(10) 1.96(2) 2.781(4) 162(6) yes
O8w H8w1 O5 3_766 0.850(10) 1.940(10) 2.788(4) 176(5) yes
O8w H8w2 O6 3_766 0.850(10) 1.960(10) 2.798(4) 170(5) yes
O9w H9w1 O8w . 0.860(10) 2.44(2) 3.188(12) 146(3) yes
O1 H11 O1 2 0.85 2.23 2.864(7) 132 yes
O1 H12 O2 . 0.85 2.45 3.066(5) 130 yes
O2 H21 O1 . 0.85 2.48 3.066(4) 127 yes
O2 H22 O2 2 0.85 2.33 2.940(4) 129 yes

loop_
_geom_torsion_atom_site_label_1
_geom_torsion_atom_site_label_2
_geom_torsion_atom_site_label_3
_geom_torsion_atom_site_label_4
_geom_torsion_site_symmetry_1
_geom_torsion
_geom_torsion_publ_flag
O4 S1 C1 C6 . 167.1(3) no
O3 S1 C1 C6 . -71.1(3) no
O5 S1 C1 C6 . 48.4(3) no
O4 S1 C1 C2 . -10.4(3) no
O3 S1 C1 C2 . 111.3(3) no
O5 S1 C1 C2 . -129.2(3) no
C6 C1 C2 C3 . -3.0(5) no
S1 C1 C2 C3 . 174.5(3) no
C1 C2 C3 C4 . -1.1(5) no
C1 C2 C3 S2 . 179.1(3) no
C3 S2 C3 C2 2 86.5(3) no
C3 S2 C3 C4 2 -93.4(3) no
C2 C3 C4 O1 . -174.8(3) no
S2 C3 C4 O1 . 5.1(5) no
C2 C3 C4 C5 . 4.2(5) no
S2 C3 C4 C5 . -175.9(3) no
O1 C4 C5 C6 . 175.7(3) no
C3 C4 C5 C6 . -3.3(5) no
O1 C4 C5 S3 . -2.9(5) no
C3 C4 C5 S3 . 178.1(3) no
C11 S3 C5 C6 . -83.3(3) no
C11 S3 C5 C4 . 95.4(3) no
C4 C5 C6 C1 . -0.8(5) no
S3 C5 C6 C1 . 177.8(3) no
C2 C1 C6 C5 . 3.9(5) no
S1 C1 C6 C5 . -173.6(3) no
O6 S5 C7 C12 . -100.9(3) no
O7 S5 C7 C12 . 18.5(3) no
O8 S5 C7 C12 . 139.8(3) no
O6 S5 C7 C8 . 75.5(3) no
O7 S5 C7 C8 . -165.0(3) no
O8 S5 C7 C8 . -43.8(3) no
C12 C7 C8 C9 . 2.0(5) no
S5 C7 C8 C9 . -174.4(3) no
C7 C8 C9 C10 . 0.6(5) no
C7 C8 C9 S4 . -178.9(3) no
C9 S4 C9 C8 2 -86.0(3) no
C9 S4 C9 C10 2 94.6(3) no
C8 C9 C10 O2 . 177.1(3) no
S4 C9 C10 O2 . -3.5(5) no
C8 C9 C10 C11 . -2.5(5) no
S4 C9 C10 C11 . 176.9(3) no
O2 C10 C11 C12 . -177.7(3) no
C9 C10 C11 C12 . 1.9(5) no
O2 C10 C11 S3 . 1.8(5) no
C9 C10 C11 S3 . -178.6(3) no
C5 S3 C11 C12 . 81.7(3) no
C5 S3 C11 C10 . -97.8(3) no
C10 C11 C12 C7 . 0.6(5) no
S3 C11 C12 C7 . -178.9(3) no
C8 C7 C12 C11 . -2.6(5) no
S5 C7 C12 C11 . 173.8(3) no
